data_2217601
loop_
_publ_author_name
'Lou, Ben-Yong'
'Hong, Mao-Chun'

_publ_section_title
;\m-4,4'-Bipyridine-\k^2^<i>N</i>:<i>N</i>'-bis[aqua(4,4'-bipyridine-\k<i>N</i>)(<small>L</small>-valinato-\k^2^<i>N</i>,<i>O</i>)copper(II)]
 dinitrate dihydrate
;
_journal_coeditor_code NG2423
_journal_issue 2
_journal_name_full 'Acta Crystallographica Section E'
_journal_page_first m405
_journal_page_last m405
_journal_paper_doi 10.1107/S1600536808002109
_journal_volume 64
_journal_year 2008
_chemical_formula_iupac '[Cu2 (C5 H10 N O2)2 (C10 H8 N2)3 (H2 O)2] (N O3)2, 2H2 O'
_chemical_formula_moiety 'C40 H48 Cu2 N8 O6 2+, 2(N O3 -), 2H2 O'
_chemical_formula_sum 'C40 H52 Cu2 N10 O14'
_chemical_formula_weight 1024.00
_chemical_name_systematic
;
\m-4,4'-Bipyridine-\k^2^<i>N</i>:<i>N</i>'-bis[aqua(4,4'-bipyridine-
\k<i>N</i>)(L-valinato-\k^2^<i>N</i>,<i>O</i>)copper(II)] dinitrate dihydrate
;
_space_group_IT_number 1
_symmetry_cell_setting triclinic
_symmetry_space_group_name_Hall 'P 1'
_symmetry_space_group_name_H-M 'P 1'
_atom_sites_solution_hydrogens geom
_atom_sites_solution_primary direct
_atom_sites_solution_secondary difmap
_audit_creation_method SHELXL-97
_cell_angle_alpha 91.533(5)
_cell_angle_beta 100.384(4)
_cell_angle_gamma 105.393(8)
_cell_formula_units_Z 1
_cell_length_a 8.9675(14)
_cell_length_b 9.6545(16)
_cell_length_c 13.9421(15)
_cell_measurement_reflns_used 3138
_cell_measurement_temperature 293(2)
_cell_measurement_theta_max 27.4835
_cell_measurement_theta_min 3.0043
_cell_volume 1141.2(3)
_computing_cell_refinement 'CrystalClear (Rigaku, 2000)'
_computing_data_collection 'CrystalClear (Rigaku, 2000)'
_computing_data_reduction 'CrystalClear (Rigaku, 2000)'
_computing_molecular_graphics 'X-SEED (Barbour, 2001)'
_computing_publication_material 'SHELXL97 (Sheldrick, 2008)'
_computing_structure_refinement 'SHELXL97 (Sheldrick, 2008)'
_computing_structure_solution 'SHELXS97 (Sheldrick, 2008)'
_diffrn_ambient_temperature 293(2)
_diffrn_detector_area_resol_mean 14.6306
_diffrn_measured_fraction_theta_full 0.982
_diffrn_measured_fraction_theta_max 0.982
_diffrn_measurement_device_type 'Rigaku Mercury CCD'
_diffrn_measurement_method CCD
_diffrn_radiation_monochromator graphite
_diffrn_radiation_source 'fine-focus sealed tube'
_diffrn_radiation_type MoK\a
_diffrn_radiation_wavelength 0.71073
_diffrn_reflns_av_R_equivalents 0.0168
_diffrn_reflns_av_sigmaI/netI 0.0380
_diffrn_reflns_limit_h_max 10
_diffrn_reflns_limit_h_min -11
_diffrn_reflns_limit_k_max 11
_diffrn_reflns_limit_k_min -12
_diffrn_reflns_limit_l_max 18
_diffrn_reflns_limit_l_min -18
_diffrn_reflns_number 8898
_diffrn_reflns_theta_full 27.48
_diffrn_reflns_theta_max 27.48
_diffrn_reflns_theta_min 3.01
_exptl_absorpt_coefficient_mu 1.008
_exptl_absorpt_correction_T_max 0.8801
_exptl_absorpt_correction_T_min 0.8238
_exptl_absorpt_correction_type multi-scan
_exptl_absorpt_process_details '(CrystalClear; Rigaku, 2000)'
_exptl_crystal_colour Blue
_exptl_crystal_density_diffrn 1.490
_exptl_crystal_density_method 'not measured'
_exptl_crystal_description Prism
_exptl_crystal_F_000 532
_exptl_crystal_size_max 0.20
_exptl_crystal_size_mid 0.15
_exptl_crystal_size_min 0.13
_refine_diff_density_max 0.376
_refine_diff_density_min -0.335
_refine_ls_abs_structure_details 'Flack (1983), 1599 Friedel pairs'
_refine_ls_abs_structure_Flack 0.006(12)
_refine_ls_extinction_method none
_refine_ls_goodness_of_fit_ref 1.016
_refine_ls_hydrogen_treatment constr
_refine_ls_matrix_type full
_refine_ls_number_parameters 599
_refine_ls_number_reflns 6761
_refine_ls_number_restraints 3
_refine_ls_restrained_S_all 1.016
_refine_ls_R_factor_all 0.0431
_refine_ls_R_factor_gt 0.0344
_refine_ls_shift/su_max 0.001
_refine_ls_shift/su_mean 0.000
_refine_ls_structure_factor_coef Fsqd
_refine_ls_weighting_details 'calc w=1/[\s^2^(Fo^2^)+(0.0466P)^2^] where P=(Fo^2^+2Fc^2^)/3'
_refine_ls_weighting_scheme calc
_refine_ls_wR_factor_gt 0.0805
_refine_ls_wR_factor_ref 0.0860
_reflns_number_gt 5710
_reflns_number_total 6761
_reflns_threshold_expression I>2\s(I)
_cod_data_source_file ng2423.cif
_cod_data_source_block I
_cod_database_code 2217601
_cod_database_fobs_code 2217601

loop_
_symmetry_equiv_pos_as_xyz
'x, y, z'

loop_
_atom_site_type_symbol
_atom_site_label
_atom_site_fract_x
_atom_site_fract_y
_atom_site_fract_z
_atom_site_U_iso_or_equiv
_atom_site_adp_type
_atom_site_calc_flag
_atom_site_refinement_flags
_atom_site_occupancy
Cu Cu1 1.44365(4) 1.34168(4) 0.93159(3) 0.03451(16) Uani d . 1
Cu Cu2 0.46068(4) 0.60988(4) 0.41250(3) 0.03179(14) Uani d . 1
O O1 1.6220(5) 1.4275(5) 1.0358(3) 0.0414(10) Uani d . 1
O O2 1.8726(5) 1.5493(5) 1.0699(3) 0.0547(10) Uani d . 1
O O3 1.3283(6) 1.5205(4) 0.9533(3) 0.0489(11) Uani d . 1
H H3A 1.3230 1.5799 0.9068 0.079 Uiso d R 1
H H3B 1.2775 1.5435 0.9963 0.079 Uiso d R 1
O O4 0.2748(5) 0.5222(5) 0.3128(3) 0.0401(10) Uani d . 1
O O5 0.0406(5) 0.3648(5) 0.2886(3) 0.0562(11) Uani d . 1
O O6 0.5689(6) 0.4220(5) 0.3910(3) 0.0513(11) Uani d . 1
H H6A 0.5718 0.3662 0.4372 0.079 Uiso d R 1
H H6B 0.6061 0.4008 0.3420 0.079 Uiso d R 1
O O7 0.2765(6) 0.7359(5) 0.6583(3) 0.0569(13) Uani d . 1
O O8 0.3912(11) 0.5947(8) 0.7363(5) 0.128(3) Uani d . 1
O O9 0.3206(10) 0.7456(7) 0.8172(4) 0.105(3) Uani d . 1
O O10 0.5740(10) 0.1982(7) 0.5340(4) 0.103(2) Uani d . 1
O O11 0.6212(7) 0.2018(6) 0.6897(4) 0.0755(16) Uani d . 1
O O12 0.5171(11) 0.3504(9) 0.6218(5) 0.133(3) Uani d . 1
O O13 0.7221(6) 0.3668(6) 0.2437(3) 0.0617(12) Uani d . 1
H H13A 0.8153 0.3583 0.2568 0.079 Uiso d R 1
H H13B 0.6996 0.3801 0.1821 0.079 Uiso d R 1
O O14 0.1903(6) 0.5750(6) 0.1060(3) 0.0594(12) Uani d . 1
H H14B 0.0888 0.5568 0.0890 0.079 Uiso d R 1
H H14A 0.1924 0.5122 0.1521 0.079 Uiso d R 1
N N1 1.5915(6) 1.4398(5) 0.8460(3) 0.0375(10) Uani d . 1
H H1A 1.5804 1.3805 0.7909 0.045 Uiso calc R 1
H H1B 1.5685 1.5234 0.8267 0.045 Uiso calc R 1
N N2 0.3291(6) 0.5138(5) 0.5031(3) 0.0387(11) Uani d . 1
H H2A 0.3902 0.4837 0.5541 0.046 Uiso calc R 1
H H2B 0.2825 0.5769 0.5284 0.046 Uiso calc R 1
N N3 0.6375(6) 0.7231(5) 0.5173(4) 0.0322(10) Uani d . 1
N N4 1.2736(6) 1.2338(5) 0.8221(4) 0.0331(10) Uani d . 1
N N5 1.3457(6) 1.2108(5) 1.0285(3) 0.0365(11) Uani d . 1
N N6 1.1150(9) 0.7765(7) 1.4081(4) 0.0727(18) Uani d . 1
N N7 0.5556(6) 0.7360(5) 0.3126(3) 0.0357(11) Uani d . 1
N N8 0.8214(9) 1.1567(7) -0.0611(5) 0.0682(17) Uani d . 1
N N9 0.3331(8) 0.6965(6) 0.7384(4) 0.0563(15) Uani d . 1
N N10 0.5720(8) 0.2485(6) 0.6131(4) 0.0542(15) Uani d . 1
C C1 1.7529(7) 1.4877(5) 1.0111(4) 0.0347(11) Uani d . 1
C C2 1.7546(4) 1.4731(4) 0.9019(3) 0.0356(8) Uani d . 1
H H2 1.7908 1.3854 0.8914 0.043 Uiso calc R 1
C C3 1.8748(6) 1.5980(6) 0.8693(4) 0.0443(12) Uani d . 1
H H3 1.9803 1.6063 0.9111 0.053 Uiso calc R 1
C C4 1.8349(8) 1.7429(5) 0.8827(4) 0.0742(17) Uani d . 1
H H4A 1.7400 1.7428 0.8351 0.111 Uiso calc R 1
H H4B 1.9233 1.8222 0.8725 0.111 Uiso calc R 1
H H4C 1.8161 1.7553 0.9491 0.111 Uiso calc R 1
C C5 1.8858(7) 1.5663(5) 0.7628(3) 0.0593(12) Uani d . 1
H H5A 1.9108 1.4741 0.7561 0.089 Uiso calc R 1
H H5B 1.9689 1.6434 0.7443 0.089 Uiso calc R 1
H H5C 1.7847 1.5612 0.7200 0.089 Uiso calc R 1
C C6 0.1648(6) 0.4266(5) 0.3431(4) 0.0354(11) Uani d . 1
C C7 0.2064(5) 0.3883(4) 0.4487(3) 0.0373(8) Uani d . 1
H H7 0.2583 0.3090 0.4457 0.045 Uiso calc R 1
C C8 0.0700(6) 0.3324(6) 0.5031(4) 0.0520(13) Uani d . 1
H H8 0.1203 0.3210 0.5714 0.062 Uiso calc R 1
C C9 -0.0243(6) 0.4340(6) 0.5120(4) 0.0728(15) Uani d . 1
H H9A 0.0430 0.5229 0.5493 0.109 Uiso calc R 1
H H9B -0.1100 0.3905 0.5459 0.109 Uiso calc R 1
H H9C -0.0689 0.4561 0.4466 0.109 Uiso calc R 1
C C10 -0.0322(7) 0.1801(6) 0.4606(5) 0.0737(17) Uani d . 1
H H10A -0.1177 0.1476 0.4968 0.111 Uiso calc R 1
H H10B 0.0334 0.1130 0.4667 0.111 Uiso calc R 1
H H10C -0.0770 0.1833 0.3915 0.111 Uiso calc R 1
C C11 1.2950(8) 1.1217(6) 0.7721(4) 0.0415(13) Uani d . 1
H H11 1.3985 1.1104 0.7797 0.050 Uiso calc R 1
C C12 1.1276(7) 1.2440(6) 0.8114(4) 0.0425(13) Uani d . 1
H H12 1.1094 1.3214 0.8468 0.051 Uiso calc R 1
C C13 0.9983(7) 1.1477(6) 0.7511(4) 0.0434(13) Uani d . 1
H H13 0.8960 1.1612 0.7449 0.052 Uiso calc R 1
C C14 1.1768(7) 1.0244(7) 0.7116(5) 0.0421(14) Uani d . 1
H H14 1.1997 0.9496 0.6762 0.051 Uiso calc R 1
C C15 1.0217(7) 1.0321(6) 0.7004(4) 0.0307(12) Uani d . 1
C C16 0.8883(6) 0.9223(5) 0.6389(4) 0.0273(11) Uani d . 1
C C17 0.7350(7) 0.9183(6) 0.6421(4) 0.0414(13) Uani d . 1
H H17 0.7128 0.9855 0.6846 0.050 Uiso calc R 1
C C18 0.6127(7) 0.8150(6) 0.5825(4) 0.0401(13) Uani d . 1
H H18 0.5073 0.8094 0.5881 0.048 Uiso calc R 1
C C19 0.7872(7) 0.7270(6) 0.5165(4) 0.0403(12) Uani d . 1
H H19 0.8072 0.6605 0.4724 0.048 Uiso calc R 1
C C20 0.9111(7) 0.8201(6) 0.5748(4) 0.0356(11) Uani d . 1
H H20 1.0150 0.8161 0.5722 0.043 Uiso calc R 1
C C21 1.3459(8) 1.2699(6) 1.1170(4) 0.0429(14) Uani d . 1
H H21 1.3816 1.3718 1.1289 0.052 Uiso calc R 1
C C22 1.2974(8) 1.1905(6) 1.1902(4) 0.0420(14) Uani d . 1
H H22 1.2995 1.2377 1.2513 0.050 Uiso calc R 1
C C23 1.2924(8) 1.0656(6) 1.0143(4) 0.0463(15) Uani d . 1
H H23 1.2868 1.0210 0.9516 0.056 Uiso calc R 1
C C24 1.2458(9) 0.9790(6) 1.0871(4) 0.0473(17) Uani d . 1
H H24 1.2147 0.8771 1.0752 0.057 Uiso calc R 1
C C25 1.2447(7) 1.0414(6) 1.1769(4) 0.0363(13) Uani d . 1
C C26 1.1970(8) 0.9493(7) 1.2579(4) 0.0400(14) Uani d . 1
C C27 1.2756(10) 0.9897(8) 1.3550(5) 0.0521(18) Uani d . 1
H H27 1.3574 1.0770 1.3719 0.063 Uiso calc R 1
C C28 1.2299(10) 0.8980(9) 1.4252(5) 0.0626(19) Uani d . 1
H H28 1.2851 0.9242 1.4908 0.075 Uiso calc R 1
C C29 1.0786(9) 0.8260(7) 1.2401(5) 0.0475(14) Uani d . 1
H H29 1.0222 0.7969 1.1751 0.057 Uiso calc R 1
C C30 1.0384(10) 0.7417(7) 1.3147(6) 0.068(2) Uani d . 1
H H30 0.9537 0.6562 1.2997 0.082 Uiso calc R 1
C C31 0.5625(8) 0.6763(6) 0.2275(4) 0.0416(14) Uani d . 1
H H31 0.5320 0.5741 0.2179 0.050 Uiso calc R 1
C C32 0.5987(8) 0.8792(6) 0.3249(4) 0.0427(14) Uani d . 1
H H32 0.5925 0.9236 0.3851 0.051 Uiso calc R 1
C C33 0.6518(8) 0.9662(6) 0.2545(4) 0.0429(15) Uani d . 1
H H33 0.6847 1.0680 0.2672 0.051 Uiso calc R 1
C C34 0.6119(8) 0.7547(6) 0.1514(4) 0.0429(14) Uani d . 1
H H34 0.6147 0.7069 0.0915 0.052 Uiso calc R 1
C C35 0.6568(7) 0.9031(6) 0.1641(4) 0.0369(13) Uani d . 1
C C36 0.7132(8) 0.9905(6) 0.0870(4) 0.0379(13) Uani d . 1
C C37 0.8484(8) 1.1117(7) 0.1097(5) 0.0497(15) Uani d . 1
H H37 0.9043 1.1397 0.1750 0.060 Uiso calc R 1
C C38 0.8942(10) 1.1870(7) 0.0314(6) 0.0642(18) Uani d . 1
H H38 0.9855 1.2669 0.0456 0.077 Uiso calc R 1
C C39 0.6370(9) 0.9583(7) -0.0092(5) 0.0487(16) Uani d . 1
H H39 0.5452 0.8793 -0.0266 0.058 Uiso calc R 1
C C40 0.6957(10) 1.0424(8) -0.0802(5) 0.065(2) Uani d . 1
H H40 0.6433 1.0170 -0.1464 0.079 Uiso calc R 1

loop_
_atom_site_aniso_label
_atom_site_aniso_U_11
_atom_site_aniso_U_22
_atom_site_aniso_U_33
_atom_site_aniso_U_12
_atom_site_aniso_U_13
_atom_site_aniso_U_23
Cu1 0.0314(4) 0.0371(3) 0.0274(3) 0.0003(3) 0.0008(3) -0.0029(3)
Cu2 0.0285(3) 0.0338(3) 0.0265(3) 0.0000(3) 0.0015(3) -0.0010(2)
O1 0.034(2) 0.049(2) 0.030(2) -0.0082(19) 0.0049(18) -0.0027(18)
O2 0.0313(19) 0.076(3) 0.0424(19) -0.0012(18) -0.0050(16) -0.0032(17)
O3 0.065(3) 0.048(2) 0.039(2) 0.023(2) 0.012(2) -0.0023(18)
O4 0.033(2) 0.050(2) 0.030(2) 0.005(2) -0.0026(18) 0.0045(18)
O5 0.035(2) 0.067(2) 0.050(2) -0.0029(18) -0.0056(17) -0.0101(17)
O6 0.063(3) 0.055(3) 0.043(2) 0.026(2) 0.015(2) 0.0064(19)
O7 0.076(4) 0.070(3) 0.037(2) 0.040(3) 0.010(2) 0.009(2)
O8 0.188(8) 0.127(5) 0.092(4) 0.110(6) -0.018(4) 0.012(4)
O9 0.157(8) 0.111(5) 0.051(3) 0.043(5) 0.024(4) -0.004(3)
O10 0.141(7) 0.109(5) 0.055(4) 0.029(5) 0.018(4) -0.013(3)
O11 0.077(4) 0.085(4) 0.079(4) 0.043(3) 0.020(3) 0.029(3)
O12 0.197(9) 0.129(5) 0.096(4) 0.119(6) -0.026(5) 0.005(4)
O13 0.049(3) 0.093(3) 0.048(2) 0.026(3) 0.010(2) 0.010(2)
O14 0.050(3) 0.101(3) 0.036(2) 0.033(3) 0.014(2) 0.008(2)
N1 0.036(2) 0.044(3) 0.028(2) 0.001(2) 0.0062(18) 0.0043(18)
N2 0.033(2) 0.043(3) 0.030(2) -0.001(2) -0.0005(18) -0.0070(19)
N3 0.032(2) 0.031(2) 0.028(2) 0.0012(19) 0.0028(19) -0.0043(18)
N4 0.028(2) 0.035(2) 0.030(2) 0.0024(19) 0.0011(19) -0.0015(19)
N5 0.035(3) 0.035(3) 0.034(2) 0.003(2) 0.004(2) -0.004(2)
N6 0.111(5) 0.066(4) 0.057(3) 0.033(4) 0.044(3) 0.018(3)
N7 0.036(3) 0.035(3) 0.029(2) 0.000(2) 0.005(2) 0.001(2)
N8 0.097(4) 0.055(3) 0.075(4) 0.035(3) 0.049(3) 0.034(3)
N9 0.060(4) 0.069(4) 0.045(3) 0.030(3) 0.006(3) 0.011(3)
N10 0.057(4) 0.054(3) 0.049(3) 0.013(3) 0.007(3) 0.005(3)
C1 0.032(2) 0.042(3) 0.028(2) 0.010(2) 0.0005(18) -0.0002(17)
C2 0.035(2) 0.0362(19) 0.0352(18) 0.0093(16) 0.0049(16) 0.0037(15)
C3 0.034(3) 0.052(3) 0.044(3) 0.005(2) 0.010(2) 0.007(2)
C4 0.098(5) 0.038(3) 0.079(4) 0.006(3) 0.015(4) 0.012(2)
C5 0.074(3) 0.064(3) 0.044(2) 0.015(3) 0.027(2) 0.015(2)
C6 0.026(2) 0.036(3) 0.039(2) 0.0029(19) 0.0010(19) -0.0030(18)
C7 0.0327(19) 0.0370(19) 0.0382(19) 0.0045(16) 0.0049(16) -0.0011(15)
C8 0.042(3) 0.049(3) 0.056(3) -0.006(2) 0.015(2) 0.006(2)
C9 0.052(3) 0.082(4) 0.086(4) 0.010(3) 0.031(3) -0.001(3)
C10 0.072(4) 0.053(3) 0.078(4) -0.013(3) 0.013(3) 0.008(3)
C11 0.030(3) 0.050(3) 0.040(3) 0.012(3) -0.004(2) -0.013(2)
C12 0.037(3) 0.033(2) 0.050(3) 0.008(2) -0.003(2) -0.018(2)
C13 0.026(2) 0.048(3) 0.048(3) 0.008(2) -0.006(2) -0.014(2)
C14 0.022(3) 0.048(3) 0.053(3) 0.010(2) 0.000(2) -0.011(2)
C15 0.035(3) 0.035(3) 0.021(2) 0.010(2) 0.004(2) -0.001(2)
C16 0.026(3) 0.023(2) 0.029(3) 0.002(2) 0.003(2) 0.001(2)
C17 0.036(3) 0.048(3) 0.037(3) 0.011(3) 0.006(2) -0.022(2)
C18 0.029(3) 0.046(3) 0.043(3) 0.005(2) 0.008(2) -0.003(2)
C19 0.031(3) 0.044(3) 0.041(2) 0.004(2) 0.007(2) -0.009(2)
C20 0.030(2) 0.036(2) 0.040(2) 0.008(2) 0.010(2) -0.0094(19)
C21 0.048(4) 0.033(3) 0.039(3) -0.003(3) 0.009(3) -0.008(2)
C22 0.053(4) 0.036(3) 0.033(3) 0.010(3) 0.003(3) -0.007(2)
C23 0.061(4) 0.028(3) 0.040(3) -0.001(3) 0.006(3) -0.010(2)
C24 0.072(5) 0.030(3) 0.040(3) 0.009(3) 0.019(3) 0.000(3)
C25 0.029(3) 0.030(3) 0.048(3) 0.002(2) 0.010(3) 0.005(2)
C26 0.042(3) 0.045(3) 0.039(3) 0.016(3) 0.018(3) 0.005(2)
C27 0.055(4) 0.061(4) 0.042(4) 0.020(4) 0.006(3) 0.002(3)
C28 0.084(5) 0.084(5) 0.036(3) 0.043(4) 0.021(3) 0.012(3)
C29 0.053(3) 0.046(3) 0.044(3) 0.010(3) 0.015(3) 0.004(2)
C30 0.093(5) 0.042(3) 0.077(4) 0.009(3) 0.049(4) 0.008(3)
C31 0.052(4) 0.031(3) 0.037(3) 0.006(3) 0.005(3) 0.000(2)
C32 0.056(4) 0.046(3) 0.030(3) 0.014(3) 0.018(3) 0.002(2)
C33 0.052(4) 0.030(3) 0.041(3) 0.002(3) 0.010(3) -0.003(3)
C34 0.055(4) 0.035(3) 0.036(3) 0.001(3) 0.020(3) -0.007(2)
C35 0.037(3) 0.046(3) 0.024(2) 0.009(3) 0.000(2) -0.001(2)
C36 0.048(4) 0.027(3) 0.038(3) 0.011(2) 0.006(3) 0.003(2)
C37 0.046(3) 0.043(3) 0.060(4) 0.010(3) 0.015(3) 0.010(3)
C38 0.078(4) 0.047(3) 0.074(4) 0.014(3) 0.033(4) 0.019(3)
C39 0.060(5) 0.050(4) 0.038(3) 0.014(3) 0.015(3) 0.004(3)
C40 0.107(6) 0.063(4) 0.042(3) 0.044(4) 0.023(4) 0.014(3)

loop_
_atom_type_symbol
_atom_type_description
_atom_type_scat_dispersion_real
_atom_type_scat_dispersion_imag
_atom_type_scat_source
C C 0.0033 0.0016 'International Tables Vol C Tables 4.2.6.8 and 6.1.1.4'
H H 0.0000 0.0000 'International Tables Vol C Tables 4.2.6.8 and 6.1.1.4'
N N 0.0061 0.0033 'International Tables Vol C Tables 4.2.6.8 and 6.1.1.4'
O O 0.0106 0.0060 'International Tables Vol C Tables 4.2.6.8 and 6.1.1.4'
Cu Cu 0.3201 1.2651 'International Tables Vol C Tables 4.2.6.8 and 6.1.1.4'

loop_
_geom_angle_atom_site_label_1
_geom_angle_atom_site_label_2
_geom_angle_atom_site_label_3
_geom_angle
_geom_angle_publ_flag
O1 Cu1 N4 172.71(19) yes
O1 Cu1 N1 83.15(19) yes
N4 Cu1 N1 95.7(2) yes
O1 Cu1 N5 88.54(19) yes
N4 Cu1 N5 90.7(2) yes
N1 Cu1 N5 162.53(18) yes
O1 Cu1 O3 92.32(18) yes
N4 Cu1 O3 94.97(18) yes
N1 Cu1 O3 98.71(17) yes
N5 Cu1 O3 96.94(17) yes
O4 Cu2 N2 84.0(2) yes
O4 Cu2 N3 171.74(19) yes
N2 Cu2 N3 95.2(2) yes
O4 Cu2 N7 89.66(19) yes
N2 Cu2 N7 165.8(2) yes
N3 Cu2 N7 89.2(2) yes
O4 Cu2 O6 92.17(18) yes
N2 Cu2 O6 95.07(18) yes
N3 Cu2 O6 96.10(18) yes
N7 Cu2 O6 97.82(17) yes
C1 O1 Cu1 117.2(4) ?
Cu1 O3 H3A 117.6 ?
Cu1 O3 H3B 135.4 ?
H3A O3 H3B 106.8 ?
C6 O4 Cu2 114.9(3) ?
Cu2 O6 H6A 116.5 ?
Cu2 O6 H6B 128.1 ?
H6A O6 H6B 115.4 ?
H13A O13 H13B 108.7 ?
H14B O14 H14A 97.6 ?
C2 N1 Cu1 108.7(3) ?
C2 N1 H1A 109.9 ?
Cu1 N1 H1A 109.9 ?
C2 N1 H1B 109.9 ?
Cu1 N1 H1B 109.9 ?
H1A N1 H1B 108.3 ?
C7 N2 Cu2 108.5(3) ?
C7 N2 H2A 110.0 ?
Cu2 N2 H2A 110.0 ?
C7 N2 H2B 110.0 ?
Cu2 N2 H2B 110.0 ?
H2A N2 H2B 108.4 ?
C19 N3 C18 116.9(5) ?
C19 N3 Cu2 121.5(4) ?
C18 N3 Cu2 120.8(4) ?
C12 N4 C11 116.6(5) ?
C12 N4 Cu1 122.1(4) ?
C11 N4 Cu1 119.3(4) ?
C21 N5 C23 116.7(5) ?
C21 N5 Cu1 118.3(4) ?
C23 N5 Cu1 124.7(4) ?
C28 N6 C30 116.4(6) ?
C31 N7 C32 117.4(5) ?
C31 N7 Cu2 119.6(4) ?
C32 N7 Cu2 122.6(4) ?
C38 N8 C40 116.7(6) ?
O9 N9 O8 118.8(6) ?
O9 N9 O7 123.0(5) ?
O8 N9 O7 117.8(6) ?
O10 N10 O12 121.0(6) ?
O10 N10 O11 123.4(6) ?
O12 N10 O11 115.6(6) ?
O2 C1 O1 123.3(5) ?
O2 C1 C2 120.9(5) ?
O1 C1 C2 115.8(5) ?
N1 C2 C1 109.2(4) ?
N1 C2 C3 116.2(3) ?
C1 C2 C3 113.1(4) ?
N1 C2 H2 105.8 ?
C1 C2 H2 105.8 ?
C3 C2 H2 105.8 ?
C2 C3 C5 110.2(4) ?
C2 C3 C4 111.7(4) ?
C5 C3 C4 111.0(4) ?
C2 C3 H3 107.9 ?
C5 C3 H3 107.9 ?
C4 C3 H3 107.9 ?
C3 C4 H4A 109.5 ?
C3 C4 H4B 109.5 ?
H4A C4 H4B 109.5 ?
C3 C4 H4C 109.5 ?
H4A C4 H4C 109.5 ?
H4B C4 H4C 109.5 ?
C3 C5 H5A 109.5 ?
C3 C5 H5B 109.5 ?
H5A C5 H5B 109.5 ?
C3 C5 H5C 109.5 ?
H5A C5 H5C 109.5 ?
H5B C5 H5C 109.5 ?
O5 C6 O4 121.9(5) ?
O5 C6 C7 122.3(5) ?
O4 C6 C7 115.7(5) ?
N2 C7 C6 107.5(4) ?
N2 C7 C8 112.4(4) ?
C6 C7 C8 117.7(4) ?
N2 C7 H7 106.1 ?
C6 C7 H7 106.1 ?
C8 C7 H7 106.1 ?
C9 C8 C7 114.0(4) ?
C9 C8 C10 112.8(5) ?
C7 C8 C10 111.5(4) ?
C9 C8 H8 106.0 ?
C7 C8 H8 106.0 ?
C10 C8 H8 106.0 ?
C8 C9 H9A 109.5 ?
C8 C9 H9B 109.5 ?
H9A C9 H9B 109.5 ?
C8 C9 H9C 109.5 ?
H9A C9 H9C 109.5 ?
H9B C9 H9C 109.5 ?
C8 C10 H10A 109.5 ?
C8 C10 H10B 109.5 ?
H10A C10 H10B 109.5 ?
C8 C10 H10C 109.5 ?
H10A C10 H10C 109.5 ?
H10B C10 H10C 109.5 ?
N4 C11 C14 123.3(6) ?
N4 C11 H11 118.3 ?
C14 C11 H11 118.3 ?
N4 C12 C13 123.9(5) ?
N4 C12 H12 118.1 ?
C13 C12 H12 118.1 ?
C15 C13 C12 119.0(5) ?
C15 C13 H13 120.5 ?
C12 C13 H13 120.5 ?
C11 C14 C15 120.9(5) ?
C11 C14 H14 119.5 ?
C15 C14 H14 119.5 ?
C13 C15 C14 116.2(5) ?
C13 C15 C16 121.6(4) ?
C14 C15 C16 122.2(4) ?
C17 C16 C20 116.8(5) ?
C17 C16 C15 120.9(4) ?
C20 C16 C15 122.3(4) ?
C16 C17 C18 119.4(5) ?
C16 C17 H17 120.3 ?
C18 C17 H17 120.3 ?
N3 C18 C17 122.7(6) ?
N3 C18 H18 118.7 ?
C17 C18 H18 118.7 ?
N3 C19 C20 123.5(5) ?
N3 C19 H19 118.2 ?
C20 C19 H19 118.2 ?
C19 C20 C16 120.5(5) ?
C19 C20 H20 119.7 ?
C16 C20 H20 119.7 ?
N5 C21 C22 123.0(5) ?
N5 C21 H21 118.5 ?
C22 C21 H21 118.5 ?
C21 C22 C25 120.8(5) ?
C21 C22 H22 119.6 ?
C25 C22 H22 119.6 ?
N5 C23 C24 122.8(5) ?
N5 C23 H23 118.6 ?
C24 C23 H23 118.6 ?
C25 C24 C23 119.7(5) ?
C25 C24 H24 120.2 ?
C23 C24 H24 120.2 ?
C24 C25 C22 117.0(5) ?
C24 C25 C26 120.7(5) ?
C22 C25 C26 122.3(5) ?
C29 C26 C27 117.7(6) ?
C29 C26 C25 121.8(6) ?
C27 C26 C25 120.5(6) ?
C28 C27 C26 117.6(7) ?
C28 C27 H27 121.2 ?
C26 C27 H27 121.2 ?
N6 C28 C27 125.0(7) ?
N6 C28 H28 117.5 ?
C27 C28 H28 117.5 ?
C26 C29 C30 121.1(7) ?
C26 C29 H29 119.5 ?
C30 C29 H29 119.5 ?
N6 C30 C29 122.2(7) ?
N6 C30 H30 118.9 ?
C29 C30 H30 118.9 ?
N7 C31 C34 123.7(5) ?
N7 C31 H31 118.2 ?
C34 C31 H31 118.2 ?
N7 C32 C33 123.2(5) ?
N7 C32 H32 118.4 ?
C33 C32 H32 118.4 ?
C32 C33 C35 119.3(5) ?
C32 C33 H33 120.4 ?
C35 C33 H33 120.4 ?
C35 C34 C31 118.9(5) ?
C35 C34 H34 120.5 ?
C31 C34 H34 120.5 ?
C34 C35 C33 117.4(5) ?
C34 C35 C36 121.0(5) ?
C33 C35 C36 121.5(5) ?
C39 C36 C37 118.3(5) ?
C39 C36 C35 121.1(6) ?
C37 C36 C35 120.7(5) ?
C38 C37 C36 116.5(7) ?
C38 C37 H37 121.7 ?
C36 C37 H37 121.7 ?
N8 C38 C37 125.5(7) ?
N8 C38 H38 117.3 ?
C37 C38 H38 117.3 ?
C36 C39 C40 119.3(7) ?
C36 C39 H39 120.4 ?
C40 C39 H39 120.4 ?
N8 C40 C39 123.8(7) ?
N8 C40 H40 118.1 ?
C39 C40 H40 118.1 ?

loop_
_geom_bond_atom_site_label_1
_geom_bond_atom_site_label_2
_geom_bond_distance
_geom_bond_publ_flag
Cu1 O1 1.937(5) yes
Cu1 N4 1.993(5) yes
Cu1 N1 2.011(5) yes
Cu1 N5 2.031(5) yes
Cu1 O3 2.275(4) yes
Cu2 O4 1.944(5) yes
Cu2 N2 1.967(5) yes
Cu2 N3 2.001(5) yes
Cu2 N7 2.028(5) yes
Cu2 O6 2.308(4) yes
O1 C1 1.276(7) ?
O2 C1 1.223(7) ?
O3 H3A 0.8807 ?
O3 H3B 0.8719 ?
O4 C6 1.300(7) ?
O5 C6 1.221(7) ?
O6 H6A 0.8522 ?
O6 H6B 0.8556 ?
O7 N9 1.252(6) ?
O8 N9 1.230(7) ?
O9 N9 1.220(7) ?
O10 N10 1.198(7) ?
O11 N10 1.224(7) ?
O12 N10 1.224(7) ?
O13 H13A 0.8487 ?
O13 H13B 0.8665 ?
O14 H14B 0.8663 ?
O14 H14A 0.8976 ?
N1 C2 1.475(6) ?
N1 H1A 0.9200 ?
N1 H1B 0.9200 ?
N2 C7 1.481(6) ?
N2 H2A 0.9200 ?
N2 H2B 0.9200 ?
N3 C19 1.335(8) ?
N3 C18 1.340(7) ?
N4 C12 1.322(8) ?
N4 C11 1.347(7) ?
N5 C21 1.344(7) ?
N5 C23 1.353(7) ?
N6 C28 1.323(10) ?
N6 C30 1.346(10) ?
N7 C31 1.325(7) ?
N7 C32 1.330(7) ?
N8 C38 1.323(10) ?
N8 C40 1.333(10) ?
C1 C2 1.529(6) ?
C2 C3 1.529(6) ?
C2 H2 1.0000 ?
C3 C5 1.533(7) ?
C3 C4 1.547(7) ?
C3 H3 1.0000 ?
C4 H4A 0.9800 ?
C4 H4B 0.9800 ?
C4 H4C 0.9800 ?
C5 H5A 0.9800 ?
C5 H5B 0.9800 ?
C5 H5C 0.9800 ?
C6 C7 1.533(6) ?
C7 C8 1.539(6) ?
C7 H7 1.0000 ?
C8 C9 1.471(7) ?
C8 C10 1.548(8) ?
C8 H8 1.0000 ?
C9 H9A 0.9800 ?
C9 H9B 0.9800 ?
C9 H9C 0.9800 ?
C10 H10A 0.9800 ?
C10 H10B 0.9800 ?
C10 H10C 0.9800 ?
C11 C14 1.351(9) ?
C11 H11 0.9500 ?
C12 C13 1.396(8) ?
C12 H12 0.9500 ?
C13 C15 1.388(7) ?
C13 H13 0.9500 ?
C14 C15 1.393(8) ?
C14 H14 0.9500 ?
C15 C16 1.483(4) ?
C16 C17 1.374(8) ?
C16 C20 1.393(7) ?
C17 C18 1.391(9) ?
C17 H17 0.9500 ?
C18 H18 0.9500 ?
C19 C20 1.344(8) ?
C19 H19 0.9500 ?
C20 H20 0.9500 ?
C21 C22 1.357(8) ?
C21 H21 0.9500 ?
C22 C25 1.387(8) ?
C22 H22 0.9500 ?
C23 C24 1.384(8) ?
C23 H23 0.9500 ?
C24 C25 1.377(8) ?
C24 H24 0.9500 ?
C25 C26 1.508(7) ?
C26 C29 1.351(9) ?
C26 C27 1.401(9) ?
C27 C28 1.382(10) ?
C27 H27 0.9500 ?
C28 H28 0.9500 ?
C29 C30 1.378(9) ?
C29 H29 0.9500 ?
C30 H30 0.9500 ?
C31 C34 1.389(8) ?
C31 H31 0.9500 ?
C32 C33 1.377(8) ?
C32 H32 0.9500 ?
C33 C35 1.398(8) ?
C33 H33 0.9500 ?
C34 C35 1.379(8) ?
C34 H34 0.9500 ?
C35 C36 1.463(7) ?
C36 C39 1.376(8) ?
C36 C37 1.424(9) ?
C37 C38 1.391(9) ?
C37 H37 0.9500 ?
C38 H38 0.9500 ?
C39 C40 1.386(9) ?
C39 H39 0.9500 ?
C40 H40 0.9500 ?

loop_
_geom_hbond_atom_site_label_D
_geom_hbond_atom_site_label_H
_geom_hbond_atom_site_label_A
_geom_hbond_site_symmetry_A
_geom_hbond_distance_DH
_geom_hbond_distance_HA
_geom_hbond_distance_DA
_geom_hbond_angle_DHA
_geom_hbond_publ_flag
N2 H2A O12 . 0.92 2.07 2.936(7) 155.7 n
O6 H6A O10 . 0.85 2.14 2.983(7) 170.3 n
O6 H6B O13 . 0.86 1.93 2.782(6) 171.1 n
O14 H14A O4 . 0.90 2.22 2.941(6) 137.0 n
O14 H14B O2 1_344 0.87 1.89 2.745(7) 168.4 n
O13 H13A O5 1_655 0.85 1.97 2.816(7) 172.9 n
O13 H13B O1 1_444 0.87 2.14 2.997(6) 172.2 n
N1 H1B O8 1_665 0.92 2.12 2.892(7) 140.7 n
O3 H3A O9 1_665 0.88 2.06 2.930(7) 170.2 n
O3 H3B O14 1_666 0.87 1.89 2.752(6) 169.0 n
